data_1572401
loop_
_publ_author_name
'Wu, Fu-Peng'
'Lenz, Madina'
'Suresh, Adhya'
'Gogoi, Achyut R.'
'Tyler, Jasper L.'
'Daniliuc, Constantin G.'
'Gutierrez, Osvaldo'
'Glorius, Frank'

_publ_section_title
;
 Nitrogen-to-functionalized carbon atom transmutation of pyridine.
;
_journal_issue 37
_journal_name_full 'Chemical science'
_journal_page_first 15205
_journal_page_last 15211
_journal_paper_doi 10.1039/d4sc04413d
_journal_volume 15
_journal_year 2024
_chemical_formula_sum 'C25 H23 N O'
_chemical_formula_weight 353.44
_space_group_crystal_system monoclinic
_space_group_IT_number 14
_space_group_name_Hall '-P 2yn'
_space_group_name_H-M_alt 'P 1 21/n 1'
_atom_sites_solution_hydrogens geom
_atom_sites_solution_primary direct
_audit_creation_method 'APEX4 v2022.10-1'
_audit_update_record
;
2024-02-22 deposited with the CCDC.	2024-08-26 downloaded from the CCDC.
;
_cell_angle_alpha 90
_cell_angle_beta 110.4490(10)
_cell_angle_gamma 90
_cell_formula_units_Z 4
_cell_length_a 16.5300(3)
_cell_length_b 5.94310(10)
_cell_length_c 20.4998(4)
_cell_measurement_reflns_used 8534
_cell_measurement_temperature 100.(2)
_cell_measurement_theta_max 66.3808
_cell_measurement_theta_min 2.9743
_cell_volume 1886.98(6)
_computing_cell_refinement 'SAINT V8.40B (Bruker AXS LLC, 2019)'
_computing_data_collection 'Bruker APEX4 v2022.10-1 Photon III'
_computing_data_reduction 'SAINT V8.40B (Bruker AXS LLC, 2019)'
_computing_molecular_graphics 'shelXle (C.B. Huebschle, rev 1380)'
_computing_publication_material 'SHELXT 2011/1 (Sheldrick, 2018)'
_computing_structure_refinement 'SHELXL-2019/1 (Sheldrick, 2018)'
_computing_structure_solution 'SHELXT 2019/1 (Sheldrick, 2018)'
_diffrn_ambient_temperature 100.(2)
_diffrn_detector_area_resol_mean 7.3910
_diffrn_measured_fraction_theta_full 0.994
_diffrn_measured_fraction_theta_max 0.994
_diffrn_measurement_device 'Bruker D8 Venture Photon III'
_diffrn_measurement_device_type 'single crystal diffractometer'
_diffrn_measurement_method 'phi/omega scans'
_diffrn_radiation_monochromator 'MX mirror'
_diffrn_radiation_probe x-ray
_diffrn_radiation_type CuK\a
_diffrn_radiation_wavelength 1.54178
_diffrn_reflns_av_R_equivalents 0.0909
_diffrn_reflns_av_unetI/netI 0.0384
_diffrn_reflns_limit_h_max 19
_diffrn_reflns_limit_h_min -19
_diffrn_reflns_limit_k_max 7
_diffrn_reflns_limit_k_min -7
_diffrn_reflns_limit_l_max 24
_diffrn_reflns_limit_l_min -24
_diffrn_reflns_number 29807
_diffrn_reflns_theta_full 66.68
_diffrn_reflns_theta_max 66.68
_diffrn_reflns_theta_min 2.97
_diffrn_source 'Cu ImS'
_diffrn_source_current 1.0
_diffrn_source_power 0.05
_diffrn_source_type 'micro focus tube'
_diffrn_source_voltage 50
_exptl_absorpt_coefficient_mu 0.581
_exptl_absorpt_correction_T_max 0.96
_exptl_absorpt_correction_T_min 0.88
_exptl_absorpt_correction_type multi-scan
_exptl_absorpt_process_details
;
Krause, L., Herbst-Irmer, R., Sheldrick, G. M., Stalke, D. (2015).
"Comparison of silver and molybdenum microfocus X-ray sources for
single-crystal structure determination"
J. Appl. Cryst. 48, 3-10. doi:10.1107/S1600576714022985
;
_exptl_crystal_colour orange-yellow
_exptl_crystal_density_diffrn 1.244
_exptl_crystal_density_method 'not measured'
_exptl_crystal_description block
_exptl_crystal_F_000 752
_exptl_crystal_size_max 0.110
_exptl_crystal_size_mid 0.090
_exptl_crystal_size_min 0.074
_refine_diff_density_max 0.247
_refine_diff_density_min -0.181
_refine_ls_extinction_method none
_refine_ls_goodness_of_fit_ref 1.049
_refine_ls_hydrogen_treatment constr
_refine_ls_matrix_type full
_refine_ls_number_parameters 244
_refine_ls_number_reflns 3305
_refine_ls_number_restraints 0
_refine_ls_restrained_S_all 1.049
_refine_ls_R_factor_all 0.0585
_refine_ls_R_factor_gt 0.0418
_refine_ls_shift/su_max 0.000
_refine_ls_shift/su_mean 0.000
_refine_ls_structure_factor_coef Fsqd
_refine_ls_weighting_details 'w=1/[\s^2^(Fo^2^)+(0.0388P)^2^+0.8721P] where P=(Fo^2^+2Fc^2^)/3'
_refine_ls_weighting_scheme calc
_refine_ls_wR_factor_gt 0.0938
_refine_ls_wR_factor_ref 0.1030
_reflns_Friedel_coverage 0.000
_reflns_number_gt 2617
_reflns_number_total 3305
_reflns_threshold_expression 'I > 2\s(I)'
_cod_data_source_file d4sc04413d2.cif
_cod_data_source_block glo10557
_cod_depositor_comments 'Adding full bibliography for 1572401.cif.'
_cod_database_code 1572401

loop_
_space_group_symop_operation_xyz
'x, y, z'
'-x+1/2, y+1/2, -z+1/2'
'-x, -y, -z'
'x-1/2, -y-1/2, z-1/2'

loop_
_atom_site_type_symbol
_atom_site_label
_atom_site_fract_x
_atom_site_fract_y
_atom_site_fract_z
_atom_site_U_iso_or_equiv
_atom_site_adp_type
_atom_site_calc_flag
_atom_site_refinement_flags_adp
_atom_site_refinement_flags_occupancy
_atom_site_refinement_flags_posn
_atom_site_occupancy
_atom_site_disorder_assembly
_atom_site_disorder_group
N N1 0.45162(8) 0.4429(2) 0.69906(7) 0.0216(3) Uani d . . . 1 . .
O O1 0.32991(9) -0.4315(2) 0.43745(7) 0.0409(4) Uani d . . . 1 . .
C C1 0.37214(13) -0.2953(3) 0.48088(10) 0.0322(4) Uani d . . . 1 . .
H H1 0.432998 -0.315114 0.498522 0.039000 Uiso calc U . R 1 . .
C C2 0.33776(11) -0.1063(3) 0.50790(9) 0.0266(4) Uani d . . . 1 . .
C C3 0.39672(11) 0.0199(3) 0.55822(9) 0.0261(4) Uani d . . . 1 . .
H H3 0.455310 -0.023013 0.568972 0.031000 Uiso calc U . R 1 . .
C C4 0.38305(11) 0.2058(3) 0.59670(9) 0.0248(4) Uani d . . . 1 . .
H H4 0.328330 0.277693 0.583231 0.030000 Uiso calc U . R 1 . .
C C5 0.44963(11) 0.2790(3) 0.65318(9) 0.0228(4) Uani d . . . 1 . .
H H5 0.502846 0.202872 0.661527 0.027000 Uiso calc U . R 1 . .
C C6 0.53369(10) 0.4988(3) 0.75376(8) 0.0232(4) Uani d . . . 1 . .
H H6A 0.571084 0.363692 0.763826 0.028000 Uiso calc U . R 1 . .
H H6B 0.522232 0.537410 0.796703 0.028000 Uiso calc U . R 1 . .
C C7 0.38040(10) 0.6041(3) 0.68719(8) 0.0237(4) Uani d . . . 1 . .
H H7A 0.326441 0.536379 0.655102 0.028000 Uiso calc U . R 1 . .
H H7B 0.392682 0.740693 0.664615 0.028000 Uiso calc U . R 1 . .
C C11 0.24321(11) -0.0663(3) 0.48374(8) 0.0261(4) Uani d . . . 1 . .
C C12 0.18803(12) -0.2353(3) 0.49111(9) 0.0303(4) Uani d . . . 1 . .
H H12 0.211355 -0.376509 0.510365 0.036000 Uiso calc U . R 1 . .
C C13 0.10019(12) -0.1994(3) 0.47078(9) 0.0333(4) Uani d . . . 1 . .
H H13 0.063835 -0.314845 0.477085 0.040000 Uiso calc U . R 1 . .
C C14 0.06455(12) 0.0041(3) 0.44118(9) 0.0338(4) Uani d . . . 1 . .
H H14 0.004012 0.027876 0.427011 0.041000 Uiso calc U . R 1 . .
C C15 0.11800(12) 0.1725(3) 0.43244(9) 0.0313(4) Uani d . . . 1 . .
H H15 0.093996 0.311748 0.411905 0.038000 Uiso calc U . R 1 . .
C C16 0.20698(11) 0.1377(3) 0.45378(9) 0.0273(4) Uani d . . . 1 . .
H H16 0.243252 0.253939 0.447850 0.033000 Uiso calc U . R 1 . .
C C21 0.58210(10) 0.6914(3) 0.73605(9) 0.0225(4) Uani d . . . 1 . .
C C22 0.59039(11) 0.7070(3) 0.67094(9) 0.0264(4) Uani d . . . 1 . .
H H22 0.563138 0.598873 0.636037 0.032000 Uiso calc U . R 1 . .
C C23 0.63829(11) 0.8798(3) 0.65676(10) 0.0330(4) Uani d . . . 1 . .
H H23 0.643040 0.891172 0.612015 0.040000 Uiso calc U . R 1 . .
C C24 0.67945(11) 1.0367(3) 0.70830(11) 0.0360(5) Uani d . . . 1 . .
H H24 0.711896 1.155859 0.698651 0.043000 Uiso calc U . R 1 . .
C C25 0.67286(11) 1.0181(3) 0.77318(11) 0.0344(5) Uani d . . . 1 . .
H H25 0.702048 1.122773 0.808604 0.041000 Uiso calc U . R 1 . .
C C26 0.62398(11) 0.8478(3) 0.78729(9) 0.0285(4) Uani d . . . 1 . .
H H26 0.619058 0.837925 0.832007 0.034000 Uiso calc U . R 1 . .
C C31 0.36752(10) 0.6700(3) 0.75412(8) 0.0213(4) Uani d . . . 1 . .
C C32 0.39526(10) 0.8776(3) 0.78510(9) 0.0262(4) Uani d . . . 1 . .
H H32 0.421609 0.981497 0.763479 0.031000 Uiso calc U . R 1 . .
C C33 0.38478(11) 0.9345(3) 0.84755(9) 0.0312(4) Uani d . . . 1 . .
H H33 0.404297 1.076292 0.868555 0.037000 Uiso calc U . R 1 . .
C C34 0.34590(12) 0.7843(3) 0.87896(9) 0.0332(4) Uani d . . . 1 . .
H H34 0.339213 0.822075 0.921826 0.040000 Uiso calc U . R 1 . .
C C35 0.31665(11) 0.5781(3) 0.84767(9) 0.0308(4) Uani d . . . 1 . .
H H35 0.288908 0.475947 0.868678 0.037000 Uiso calc U . R 1 . .
C C36 0.32789(10) 0.5217(3) 0.78600(9) 0.0245(4) Uani d . . . 1 . .
H H36 0.308305 0.379758 0.765127 0.029000 Uiso calc U . R 1 . .

loop_
_atom_site_aniso_label
_atom_site_aniso_U_11
_atom_site_aniso_U_22
_atom_site_aniso_U_33
_atom_site_aniso_U_12
_atom_site_aniso_U_13
_atom_site_aniso_U_23
N1 0.0187(7) 0.0218(7) 0.0225(7) 0.0011(6) 0.0048(6) -0.0008(6)
O1 0.0573(9) 0.0310(7) 0.0377(8) -0.0082(7) 0.0207(7) -0.0105(6)
C1 0.0420(11) 0.0248(10) 0.0306(10) -0.0026(8) 0.0138(9) -0.0011(8)
C2 0.0347(10) 0.0209(9) 0.0242(9) -0.0019(7) 0.0104(8) 0.0009(7)
C3 0.0299(9) 0.0237(9) 0.0242(9) -0.0003(7) 0.0089(7) 0.0030(7)
C4 0.0261(9) 0.0225(9) 0.0251(9) -0.0004(7) 0.0082(7) 0.0012(7)
C5 0.0252(9) 0.0194(8) 0.0250(9) 0.0008(7) 0.0103(7) 0.0019(7)
C6 0.0200(8) 0.0266(9) 0.0196(8) 0.0021(7) 0.0027(7) -0.0007(7)
C7 0.0216(8) 0.0248(9) 0.0227(9) 0.0020(7) 0.0054(7) 0.0009(7)
C11 0.0357(10) 0.0252(9) 0.0171(8) -0.0065(8) 0.0090(7) -0.0051(7)
C12 0.0405(11) 0.0282(10) 0.0223(9) -0.0074(8) 0.0109(8) -0.0024(7)
C13 0.0396(11) 0.0349(11) 0.0274(10) -0.0129(9) 0.0142(8) -0.0056(8)
C14 0.0304(10) 0.0436(12) 0.0253(10) -0.0084(9) 0.0072(8) -0.0102(8)
C15 0.0368(10) 0.0296(10) 0.0232(9) -0.0037(8) 0.0050(8) -0.0048(8)
C16 0.0336(10) 0.0245(9) 0.0227(9) -0.0065(8) 0.0087(7) -0.0028(7)
C21 0.0155(8) 0.0237(9) 0.0265(9) 0.0043(7) 0.0048(7) -0.0017(7)
C22 0.0227(9) 0.0274(9) 0.0291(9) 0.0018(7) 0.0091(7) -0.0010(7)
C23 0.0269(9) 0.0357(11) 0.0415(11) 0.0064(8) 0.0185(9) 0.0076(9)
C24 0.0197(9) 0.0273(10) 0.0613(14) -0.0007(8) 0.0143(9) 0.0031(9)
C25 0.0187(9) 0.0286(10) 0.0493(12) 0.0005(8) 0.0037(8) -0.0092(9)
C26 0.0195(8) 0.0314(10) 0.0306(10) 0.0037(7) 0.0036(7) -0.0055(8)
C31 0.0171(8) 0.0219(9) 0.0225(8) 0.0038(7) 0.0039(6) 0.0014(7)
C32 0.0217(8) 0.0234(9) 0.0313(10) 0.0014(7) 0.0064(7) 0.0010(7)
C33 0.0273(9) 0.0269(10) 0.0315(10) 0.0076(8) 0.0002(8) -0.0076(8)
C34 0.0302(10) 0.0461(12) 0.0213(9) 0.0154(9) 0.0064(8) -0.0002(8)
C35 0.0262(9) 0.0380(11) 0.0298(10) 0.0077(8) 0.0118(8) 0.0098(8)
C36 0.0208(8) 0.0232(9) 0.0282(9) 0.0025(7) 0.0070(7) 0.0024(7)

loop_
_atom_type_symbol
_atom_type_description
_atom_type_scat_dispersion_real
_atom_type_scat_dispersion_imag
_atom_type_scat_source
C C 0.0181 0.0091 'International Tables Vol C Tables 4.2.6.8 and 6.1.1.4'
H H 0.0000 0.0000 'International Tables Vol C Tables 4.2.6.8 and 6.1.1.4'
N N 0.0311 0.0180 'International Tables Vol C Tables 4.2.6.8 and 6.1.1.4'
O O 0.0492 0.0322 'International Tables Vol C Tables 4.2.6.8 and 6.1.1.4'

loop_
_geom_angle_atom_site_label_1
_geom_angle_atom_site_label_2
_geom_angle_atom_site_label_3
_geom_angle_site_symmetry_1
_geom_angle_site_symmetry_3
_geom_angle
_geom_angle_publ_flag
C5 N1 C6 . . 119.26(13) ?
C5 N1 C7 . . 122.21(14) ?
C6 N1 C7 . . 116.92(13) ?
O1 C1 C2 . . 126.04(18) ?
O1 C1 H1 . . 117.000000 ?
C2 C1 H1 . . 117.000000 ?
C3 C2 C1 . . 116.14(16) ?
C3 C2 C11 . . 123.58(16) ?
C1 C2 C11 . . 120.19(16) ?
C2 C3 C4 . . 129.42(17) ?
C2 C3 H3 . . 115.300000 ?
C4 C3 H3 . . 115.300000 ?
C5 C4 C3 . . 118.88(16) ?
C5 C4 H4 . . 120.600000 ?
C3 C4 H4 . . 120.600000 ?
N1 C5 C4 . . 129.86(16) ?
N1 C5 H5 . . 115.100000 ?
C4 C5 H5 . . 115.100000 ?
N1 C6 C21 . . 114.48(13) ?
N1 C6 H6A . . 108.600000 ?
C21 C6 H6A . . 108.600000 ?
N1 C6 H6B . . 108.600000 ?
C21 C6 H6B . . 108.600000 ?
H6A C6 H6B . . 107.600000 ?
N1 C7 C31 . . 112.15(13) ?
N1 C7 H7A . . 109.200000 ?
C31 C7 H7A . . 109.200000 ?
N1 C7 H7B . . 109.200000 ?
C31 C7 H7B . . 109.200000 ?
H7A C7 H7B . . 107.900000 ?
C16 C11 C12 . . 118.36(17) ?
C16 C11 C2 . . 121.70(15) ?
C12 C11 C2 . . 119.93(16) ?
C13 C12 C11 . . 120.87(18) ?
C13 C12 H12 . . 119.600000 ?
C11 C12 H12 . . 119.600000 ?
C12 C13 C14 . . 120.49(17) ?
C12 C13 H13 . . 119.800000 ?
C14 C13 H13 . . 119.800000 ?
C15 C14 C13 . . 119.52(17) ?
C15 C14 H14 . . 120.200000 ?
C13 C14 H14 . . 120.200000 ?
C14 C15 C16 . . 120.09(18) ?
C14 C15 H15 . . 120.000000 ?
C16 C15 H15 . . 120.000000 ?
C15 C16 C11 . . 120.65(16) ?
C15 C16 H16 . . 119.700000 ?
C11 C16 H16 . . 119.700000 ?
C22 C21 C26 . . 119.30(16) ?
C22 C21 C6 . . 121.23(15) ?
C26 C21 C6 . . 119.33(15) ?
C23 C22 C21 . . 120.31(17) ?
C23 C22 H22 . . 119.800000 ?
C21 C22 H22 . . 119.800000 ?
C22 C23 C24 . . 119.92(18) ?
C22 C23 H23 . . 120.000000 ?
C24 C23 H23 . . 120.000000 ?
C25 C24 C23 . . 119.72(17) ?
C25 C24 H24 . . 120.100000 ?
C23 C24 H24 . . 120.100000 ?
C24 C25 C26 . . 120.58(18) ?
C24 C25 H25 . . 119.700000 ?
C26 C25 H25 . . 119.700000 ?
C25 C26 C21 . . 120.14(17) ?
C25 C26 H26 . . 119.900000 ?
C21 C26 H26 . . 119.900000 ?
C32 C31 C36 . . 118.85(16) ?
C32 C31 C7 . . 121.08(15) ?
C36 C31 C7 . . 120.07(15) ?
C31 C32 C33 . . 120.57(17) ?
C31 C32 H32 . . 119.700000 ?
C33 C32 H32 . . 119.700000 ?
C34 C33 C32 . . 119.90(17) ?
C34 C33 H33 . . 120.000000 ?
C32 C33 H33 . . 120.000000 ?
C33 C34 C35 . . 119.84(17) ?
C33 C34 H34 . . 120.100000 ?
C35 C34 H34 . . 120.100000 ?
C36 C35 C34 . . 120.01(17) ?
C36 C35 H35 . . 120.000000 ?
C34 C35 H35 . . 120.000000 ?
C35 C36 C31 . . 120.80(17) ?
C35 C36 H36 . . 119.600000 ?
C31 C36 H36 . . 119.600000 ?

loop_
_geom_bond_atom_site_label_1
_geom_bond_atom_site_label_2
_geom_bond_site_symmetry_2
_geom_bond_distance
_geom_bond_publ_flag
N1 C5 . 1.346(2) ?
N1 C6 . 1.465(2) ?
N1 C7 . 1.471(2) ?
O1 C1 . 1.225(2) ?
C1 C2 . 1.453(2) ?
C1 H1 . 0.950000 ?
C2 C3 . 1.369(2) ?
C2 C11 . 1.485(2) ?
C3 C4 . 1.420(2) ?
C3 H3 . 0.950000 ?
C4 C5 . 1.361(2) ?
C4 H4 . 0.950000 ?
C5 H5 . 0.950000 ?
C6 C21 . 1.512(2) ?
C6 H6A . 0.990000 ?
C6 H6B . 0.990000 ?
C7 C31 . 1.512(2) ?
C7 H7A . 0.990000 ?
C7 H7B . 0.990000 ?
C11 C16 . 1.396(2) ?
C11 C12 . 1.400(2) ?
C12 C13 . 1.380(3) ?
C12 H12 . 0.950000 ?
C13 C14 . 1.389(3) ?
C13 H13 . 0.950000 ?
C14 C15 . 1.387(3) ?
C14 H14 . 0.950000 ?
C15 C16 . 1.396(3) ?
C15 H15 . 0.950000 ?
C16 H16 . 0.950000 ?
C21 C22 . 1.392(2) ?
C21 C26 . 1.392(2) ?
C22 C23 . 1.388(3) ?
C22 H22 . 0.950000 ?
C23 C24 . 1.395(3) ?
C23 H23 . 0.950000 ?
C24 C25 . 1.376(3) ?
C24 H24 . 0.950000 ?
C25 C26 . 1.387(3) ?
C25 H25 . 0.950000 ?
C26 H26 . 0.950000 ?
C31 C32 . 1.390(2) ?
C31 C36 . 1.390(2) ?
C32 C33 . 1.392(3) ?
C32 H32 . 0.950000 ?
C33 C34 . 1.383(3) ?
C33 H33 . 0.950000 ?
C34 C35 . 1.389(3) ?
C34 H34 . 0.950000 ?
C35 C36 . 1.382(2) ?
C35 H35 . 0.950000 ?
C36 H36 . 0.950000 ?

loop_
_geom_torsion_atom_site_label_1
_geom_torsion_atom_site_label_2
_geom_torsion_atom_site_label_3
_geom_torsion_atom_site_label_4
_geom_torsion_site_symmetry_1
_geom_torsion_site_symmetry_2
_geom_torsion_site_symmetry_3
_geom_torsion_site_symmetry_4
_geom_torsion
_geom_torsion_publ_flag
O1 C1 C2 C3 . . . . 177.68(18) ?
O1 C1 C2 C11 . . . . 1.0(3) ?
C1 C2 C3 C4 . . . . -176.59(17) ?
C11 C2 C3 C4 . . . . 0.0(3) ?
C2 C3 C4 C5 . . . . 167.80(17) ?
C6 N1 C5 C4 . . . . -176.42(17) ?
C7 N1 C5 C4 . . . . -11.3(3) ?
C3 C4 C5 N1 . . . . -176.80(16) ?
C5 N1 C6 C21 . . . . 94.58(17) ?
C7 N1 C6 C21 . . . . -71.30(18) ?
C5 N1 C7 C31 . . . . 145.22(15) ?
C6 N1 C7 C31 . . . . -49.35(19) ?
C3 C2 C11 C16 . . . . 60.2(2) ?
C1 C2 C11 C16 . . . . -123.35(18) ?
C3 C2 C11 C12 . . . . -119.44(19) ?
C1 C2 C11 C12 . . . . 57.0(2) ?
C16 C11 C12 C13 . . . . -1.5(2) ?
C2 C11 C12 C13 . . . . 178.18(16) ?
C11 C12 C13 C14 . . . . 1.3(3) ?
C12 C13 C14 C15 . . . . -0.3(3) ?
C13 C14 C15 C16 . . . . -0.5(3) ?
C14 C15 C16 C11 . . . . 0.3(3) ?
C12 C11 C16 C15 . . . . 0.7(2) ?
C2 C11 C16 C15 . . . . -179.00(16) ?
N1 C6 C21 C22 . . . . -44.1(2) ?
N1 C6 C21 C26 . . . . 140.17(15) ?
C26 C21 C22 C23 . . . . -1.5(2) ?
C6 C21 C22 C23 . . . . -177.18(15) ?
C21 C22 C23 C24 . . . . 1.0(3) ?
C22 C23 C24 C25 . . . . 0.5(3) ?
C23 C24 C25 C26 . . . . -1.5(3) ?
C24 C25 C26 C21 . . . . 1.0(3) ?
C22 C21 C26 C25 . . . . 0.5(2) ?
C6 C21 C26 C25 . . . . 176.26(15) ?
N1 C7 C31 C32 . . . . 103.90(18) ?
N1 C7 C31 C36 . . . . -75.66(19) ?
C36 C31 C32 C33 . . . . 1.0(2) ?
C7 C31 C32 C33 . . . . -178.57(15) ?
C31 C32 C33 C34 . . . . -0.5(3) ?
C32 C33 C34 C35 . . . . -0.7(3) ?
C33 C34 C35 C36 . . . . 1.2(3) ?
C34 C35 C36 C31 . . . . -0.7(3) ?
C32 C31 C36 C35 . . . . -0.4(2) ?
C7 C31 C36 C35 . . . . 179.14(15) ?
